data_1004020
loop_
_publ_author_name
'Durand, B'
'Loiseleur, H'

_publ_section_title
;
Crystal data for an ilmenite variety of calcium stannate Ca Sn O~3~
;
_journal_coden_ASTM JACGAR
_journal_name_full 'Journal of Applied Crystallography'
_journal_page_first 289
_journal_page_last 290
_journal_volume 11
_journal_year 1978
_chemical_formula_structural 'Ca Sn O3'
_chemical_formula_sum 'Ca O3 Sn'
_chemical_name_systematic 'Calcium trioxostannate'
_space_group_IT_number 148
_symmetry_cell_setting trigonal
_symmetry_space_group_name_Hall '-P 3*'
_symmetry_space_group_name_H-M 'R -3 :R'
_cell_angle_alpha 54.42(3)
_cell_angle_beta 54.42(3)
_cell_angle_gamma 54.42(3)
_cell_formula_units_Z 2
_cell_length_a 6.000(2)
_cell_length_b 6.000(2)
_cell_length_c 6.000(2)
_cell_volume 132.9
_exptl_crystal_density_meas 5.16
_refine_ls_R_factor_all 0.092
_cod_original_sg_symbol_H-M 'R -3 R'
_cod_database_code 1004020

loop_
_symmetry_equiv_pos_as_xyz
x,y,z
y,z,x
z,x,y
-x,-y,-z
-y,-z,-x
-z,-x,-y

loop_
_atom_site_label
_atom_site_type_symbol
_atom_site_symmetry_multiplicity
_atom_site_Wyckoff_symbol
_atom_site_fract_x
_atom_site_fract_y
_atom_site_fract_z
_atom_site_occupancy
_atom_site_attached_hydrogens
_atom_site_calc_flag
Sn1 Sn4+ 2 c 0.1553(7) 0.1553(7) 0.1553(7) 1. 0 d
Ca1 Ca2+ 2 c 0.367(2) 0.367(2) 0.367(2) 1. 0 d
O1 O2- 6 f 0.553(4) -0.040(4) 0.200(4) 1. 0 d

loop_
_atom_type_symbol
_atom_type_oxidation_number
Sn4+ 4.000
Ca2+ 2.000
O2- -2.000
